data_4519057
loop_
_publ_author_name
'Yang, Wu-Lin'
'Wang, Yuan-Lin'
'Li, Wen'
'Gu, Bu-Ming'
'Wang, Si-Wen'
'Luo, Xiaoyan'
'Tian, Bo-Xue'
'Deng, Wei-Ping'

_publ_section_title
;
 Diastereo- and Enantioselective Synthesis of Eight-Membered Heterocycles
 via an Allylation/Ring Expansion Sequence Enabled by Multiple Catalysis
;
_journal_name_full 'ACS Catalysis'
_journal_page_first 12557
_journal_page_last 12564
_journal_paper_doi 10.1021/acscatal.1c03711
_journal_year 2021
_chemical_absolute_configuration ad
_chemical_formula_sum 'C25 H26 Br2 N2 O4'
_chemical_formula_weight 578.30
_space_group_crystal_system monoclinic
_space_group_IT_number 4
_space_group_name_Hall 'P 2yb'
_space_group_name_H-M_alt 'P 1 21 1'
_atom_sites_solution_hydrogens mixed
_audit_creation_method SHELXL-2013
_cell_angle_alpha 90
_cell_angle_beta 96.451(6)
_cell_angle_gamma 90
_cell_formula_units_Z 8
_cell_length_a 23.000(4)
_cell_length_b 8.9861(17)
_cell_length_c 25.676(5)
_cell_measurement_reflns_used 6345
_cell_measurement_temperature 293(2)
_cell_measurement_theta_max 55.122
_cell_measurement_theta_min 4.919
_cell_volume 5273.1(17)
_computing_cell_refinement 'Bruker SAINT'
_computing_data_collection 'Bruker APEX2'
_computing_data_reduction 'Bruker SAINT'
_computing_molecular_graphics 'Bruker SHELXTL'
_computing_publication_material 'Bruker SHELXTL'
_computing_structure_refinement 'SHELXL-2013 (Sheldrick, 2013)'
_computing_structure_solution 'SHELXS-97 (Sheldrick 2008)'
_diffrn_ambient_temperature 293(2)
_diffrn_measured_fraction_theta_full 0.998
_diffrn_measured_fraction_theta_max 0.998
_diffrn_measurement_device_type 'Bruker APEX-II CCD'
_diffrn_measurement_method '\f and \w scans'
_diffrn_radiation_type MoK\a
_diffrn_radiation_wavelength 0.71073
_diffrn_reflns_av_R_equivalents 0.0740
_diffrn_reflns_av_unetI/netI 0.1355
_diffrn_reflns_Laue_measured_fraction_full 0.998
_diffrn_reflns_Laue_measured_fraction_max 0.998
_diffrn_reflns_limit_h_max 27
_diffrn_reflns_limit_h_min -27
_diffrn_reflns_limit_k_max 10
_diffrn_reflns_limit_k_min -10
_diffrn_reflns_limit_l_max 29
_diffrn_reflns_limit_l_min -31
_diffrn_reflns_number 51862
_diffrn_reflns_point_group_measured_fraction_full 0.996
_diffrn_reflns_point_group_measured_fraction_max 0.996
_diffrn_reflns_theta_full 25.242
_diffrn_reflns_theta_max 25.498
_diffrn_reflns_theta_min 1.739
_exptl_absorpt_coefficient_mu 3.106
_exptl_absorpt_correction_T_max 0.7456
_exptl_absorpt_correction_T_min 0.5005
_exptl_absorpt_correction_type multi-scan
_exptl_absorpt_process_details sadabs
_exptl_crystal_colour colorless
_exptl_crystal_density_diffrn 1.457
_exptl_crystal_description prismatic
_exptl_crystal_F_000 2336
_exptl_crystal_size_max 0.150
_exptl_crystal_size_mid 0.080
_exptl_crystal_size_min 0.050
_refine_diff_density_max 0.562
_refine_diff_density_min -0.655
_refine_diff_density_rms 0.066
_refine_ls_abs_structure_details
; 
 Flack x determined using 2726 quotients [(I+)-(I-)]/[(I+)+(I-)] 
 (Parsons and Flack (2004), Acta Cryst. A60, s61). 
;
_refine_ls_abs_structure_Flack 0.030(7)
_refine_ls_extinction_method none
_refine_ls_goodness_of_fit_ref 1.019
_refine_ls_hydrogen_treatment constr
_refine_ls_matrix_type full
_refine_ls_number_parameters 1247
_refine_ls_number_reflns 19500
_refine_ls_number_restraints 186
_refine_ls_restrained_S_all 1.022
_refine_ls_R_factor_all 0.1914
_refine_ls_R_factor_gt 0.0722
_refine_ls_shift/su_max 0.003
_refine_ls_shift/su_mean 0.000
_refine_ls_structure_factor_coef Fsqd
_refine_ls_weighting_details 'w=1/[\s^2^(Fo^2^)+(0.0229P)^2^+12.0296P] where P=(Fo^2^+2Fc^2^)/3'
_refine_ls_weighting_scheme calc
_refine_ls_wR_factor_gt 0.1420
_refine_ls_wR_factor_ref 0.1889
_reflns_Friedel_coverage 0.867
_reflns_Friedel_fraction_full 0.994
_reflns_Friedel_fraction_max 0.994
_reflns_number_gt 8337
_reflns_number_total 19500
_reflns_threshold_expression 'I > 2\s(I)'
_cod_data_source_file cs1c03711_si_004.cif
_cod_data_source_block mo_d8v21499_0m
_cod_original_cell_volume 5273.3(18)
_cod_original_sg_symbol_H-M 'P 21'
_cod_database_code 4519057
_shelx_space_group_comment
; 
The symmetry employed for this shelxl refinement is uniquely defined 
by the following loop, which should always be used as a source of 
symmetry information in preference to the above space-group names. 
They are only intended as comments. 
;
_shelx_estimated_absorpt_t_min 0.653
_shelx_estimated_absorpt_t_max 0.860
_shelxl_version_number 2013-4

loop_
_space_group_symop_operation_xyz
'x, y, z'
'-x, y+1/2, -z'

loop_
_atom_site_label
_atom_site_type_symbol
_atom_site_fract_x
_atom_site_fract_y
_atom_site_fract_z
_atom_site_U_iso_or_equiv
_atom_site_adp_type
_atom_site_occupancy
_atom_site_site_symmetry_order
_atom_site_calc_flag
_atom_site_refinement_flags_posn
_atom_site_refinement_flags_adp
_atom_site_refinement_flags_occupancy
_atom_site_disorder_assembly
_atom_site_disorder_group
Br1 Br 0.86496(10) -0.1944(2) 0.47735(8) 0.1082(7) Uani 1 1 d . . . . .
Br2 Br 1.25610(10) 0.5302(3) 0.72009(10) 0.1506(10) Uani 1 1 d . . . . .
Br1A Br 0.86709(9) 0.3027(2) 0.75772(7) 0.1009(7) Uani 1 1 d . . . . .
Br2A Br 0.46293(8) 1.0124(2) 0.54220(9) 0.1096(7) Uani 1 1 d . . . . .
Br1B Br 0.63267(11) 0.2970(2) 1.01137(8) 0.1105(7) Uani 1 1 d . . . . .
Br2B Br 0.21666(11) 1.0354(3) 0.80830(10) 0.1512(11) Uani 1 1 d . . . . .
Br1C Br 0.59902(9) -0.20260(19) 0.72504(7) 0.0925(6) Uani 1 1 d . . . . .
Br2C Br 1.0021(2) 0.5608(6) 0.9540(2) 0.173(2) Uani 0.7 1 d . U P A 1
Br2' Br 0.9746(5) 0.6456(16) 0.9760(5) 0.173(4) Uani 0.3 1 d . U P A 2
N1 N 0.7612(5) 0.4141(13) 0.5130(5) 0.062(3) Uani 1 1 d . . . . .
N2 N 1.0104(7) 0.3834(14) 0.6201(6) 0.084(4) Uani 1 1 d . . . . .
H2W H 1.0005 0.2942 0.6275 0.100 Uiso 1 1 calc R U . . .
N1A N 0.9695(5) 0.9110(14) 0.7198(6) 0.076(4) Uani 1 1 d . . . . .
N2A N 0.7193(6) 0.8789(13) 0.6163(4) 0.069(4) Uani 1 1 d . . . . .
H2R H 0.7310 0.7959 0.6044 0.083 Uiso 1 1 calc R U . . .
N1B N 0.7282(5) 0.9046(13) 0.9615(5) 0.058(3) Uani 1 1 d . . . . .
N2B N 0.4695(6) 0.8763(13) 0.8779(5) 0.066(3) Uani 1 1 d . . . . .
H2T H 0.4784 0.7891 0.8675 0.079 Uiso 1 1 calc R U . . .
N1C N 0.5015(5) 0.4084(12) 0.7708(5) 0.062(3) Uani 1 1 d . . . . .
N2C N 0.7581(5) 0.3815(12) 0.8605(5) 0.063(3) Uani 1 1 d . . . . .
H2Y H 0.7491 0.2939 0.8705 0.076 Uiso 1 1 calc R U . . .
O1 O 0.7550(5) 0.6001(12) 0.5712(4) 0.090(4) Uani 1 1 d . . . . .
O2 O 0.6896(5) 0.5754(18) 0.4757(5) 0.138(6) Uani 1 1 d . . . . .
O3 O 0.7508(5) 0.4647(12) 0.4275(4) 0.090(4) Uani 1 1 d . . . . .
O4 O 0.9797(5) 0.5788(12) 0.5686(5) 0.101(4) Uani 1 1 d . . . . .
O1A O 0.9724(5) 1.1032(13) 0.6645(5) 0.101(4) Uani 1 1 d . . . . .
O2A O 1.0511(7) 1.042(2) 0.7532(6) 0.188(8) Uani 1 1 d . . . . .
O3A O 0.9835(5) 0.9743(14) 0.8036(6) 0.099(4) Uani 1 1 d . . . . .
O4A O 0.7486(5) 1.0754(11) 0.6680(5) 0.094(4) Uani 1 1 d . . . . .
O1B O 0.7226(5) 1.0943(11) 0.9029(4) 0.079(3) Uani 1 1 d . . . . .
O2B O 0.8094(7) 1.043(2) 0.9839(6) 0.190(9) Uani 1 1 d . . . . .
O3B O 0.7586(5) 0.9605(12) 1.0447(4) 0.085(3) Uani 1 1 d D . . . .
O4B O 0.5059(5) 1.0658(11) 0.9305(5) 0.099(4) Uani 1 1 d . . . . .
O1C O 0.5034(5) 0.5896(12) 0.8309(4) 0.092(4) Uani 1 1 d . . . . .
O2C O 0.7222(4) 0.5710(11) 0.8070(4) 0.080(3) Uani 1 1 d . . . . .
O3C O 0.4284(7) 0.567(2) 0.7433(6) 0.175(8) Uani 1 1 d . . . . .
O4C O 0.4801(4) 0.4567(11) 0.6864(4) 0.072(3) Uani 1 1 d . . . . .
C1 C 0.7855(8) 0.2705(14) 0.5010(5) 0.067(4) Uani 1 1 d . . . . .
C2 C 0.7498(7) 0.1500(18) 0.4911(6) 0.076(5) Uani 1 1 d . . . . .
H2 H 0.7096 0.1640 0.4895 0.092 Uiso 1 1 calc R U . . .
C3 C 0.7702(8) 0.0110(19) 0.4834(6) 0.079(4) Uani 1 1 d . . . . .
H3 H 0.7454 -0.0703 0.4773 0.095 Uiso 1 1 calc R U . . .
C4 C 0.8304(8) -0.0022(17) 0.4854(6) 0.075(5) Uani 1 1 d . . . . .
C5 C 0.8684(8) 0.1148(16) 0.4937(6) 0.075(5) Uani 1 1 d . . . . .
H5 H 0.9085 0.0997 0.4944 0.090 Uiso 1 1 calc R U . . .
C6 C 0.8465(7) 0.2567(13) 0.5011(5) 0.056(4) Uani 1 1 d . . . . .
C7 C 0.8888(6) 0.3841(15) 0.5135(6) 0.059(4) Uani 1 1 d . . . . .
H7 H 0.8676 0.4783 0.5078 0.070 Uiso 1 1 calc R U . . .
C8 C 0.9136(6) 0.3726(15) 0.5727(6) 0.066(4) Uani 1 1 d . . . . .
H8 H 0.9199 0.2672 0.5813 0.079 Uiso 1 1 calc R U . . .
C9 C 0.8707(7) 0.4389(18) 0.6105(6) 0.080(5) Uani 1 1 d . . . . .
H9A H 0.8863 0.4151 0.6462 0.096 Uiso 1 1 calc R U . . .
H9B H 0.8712 0.5464 0.6072 0.096 Uiso 1 1 calc R U . . .
C10 C 0.8080(6) 0.3892(17) 0.6028(6) 0.067(4) Uani 1 1 d . . . . .
H10A H 0.8067 0.2851 0.5928 0.080 Uiso 1 1 calc R U . . .
H10B H 0.7916 0.3978 0.6358 0.080 Uiso 1 1 calc R U . . .
C11 C 0.7716(6) 0.4762(18) 0.5624(6) 0.066(4) Uani 1 1 d . . . . .
C12 C 0.9400(7) 0.3804(17) 0.4776(7) 0.080(5) Uani 1 1 d . . . . .
H12 H 0.9741 0.3262 0.4869 0.096 Uiso 1 1 calc R U . . .
C13 C 0.9324(8) 0.4573(18) 0.4341(8) 0.111(7) Uani 1 1 d . . . . .
H13A H 0.8980 0.5107 0.4256 0.134 Uiso 1 1 calc R U . . .
H13B H 0.9614 0.4586 0.4116 0.134 Uiso 1 1 calc R U . . .
C14 C 0.9718(7) 0.4550(17) 0.5862(7) 0.069(5) Uani 1 1 d . . . . .
C15 C 1.0635(8) 0.4292(18) 0.6450(7) 0.069(5) Uani 1 1 d . . . . .
C16 C 1.0950(7) 0.330(2) 0.6798(7) 0.087(5) Uani 1 1 d . . . . .
H16 H 1.0783 0.2392 0.6870 0.105 Uiso 1 1 calc R U . . .
C17 C 1.1513(8) 0.365(2) 0.7041(7) 0.098(6) Uani 1 1 d . . . . .
H17 H 1.1713 0.3000 0.7278 0.117 Uiso 1 1 calc R U . . .
C18 C 1.1759(8) 0.497(3) 0.6923(9) 0.105(7) Uani 1 1 d . . . . .
C19 C 1.1491(11) 0.587(3) 0.6554(9) 0.130(9) Uani 1 1 d . . . . .
H19 H 1.1692 0.6686 0.6440 0.157 Uiso 1 1 calc R U . . .
C20 C 1.0910(8) 0.5613(17) 0.6334(6) 0.081(5) Uani 1 1 d . . . . .
H20 H 1.0713 0.6315 0.6114 0.097 Uiso 1 1 calc R U . . .
C21 C 0.7286(7) 0.4943(19) 0.4703(7) 0.074(4) Uani 1 1 d . . . . .
C22 C 0.7249(10) 0.528(2) 0.3752(7) 0.101(6) Uani 1 1 d . . . . .
C23 C 0.7294(10) 0.687(2) 0.3751(8) 0.141(9) Uani 1 1 d . . . . .
H23A H 0.7211 0.7236 0.3399 0.212 Uiso 1 1 calc R U . . .
H23B H 0.7683 0.7161 0.3888 0.212 Uiso 1 1 calc R U . . .
H23C H 0.7019 0.7288 0.3966 0.212 Uiso 1 1 calc R U . . .
C24 C 0.6640(10) 0.474(3) 0.3627(9) 0.169(11) Uani 1 1 d . . . . .
H24A H 0.6516 0.4893 0.3262 0.254 Uiso 1 1 calc R U . . .
H24B H 0.6386 0.5277 0.3833 0.254 Uiso 1 1 calc R U . . .
H24C H 0.6624 0.3698 0.3707 0.254 Uiso 1 1 calc R U . . .
C25 C 0.7652(11) 0.462(3) 0.3398(7) 0.187(14) Uani 1 1 d . . . . .
H25A H 0.7574 0.3577 0.3358 0.281 Uiso 1 1 calc R U . . .
H25B H 0.8050 0.4768 0.3546 0.281 Uiso 1 1 calc R U . . .
H25C H 0.7590 0.5098 0.3061 0.281 Uiso 1 1 calc R U . . .
C1A C 0.9454(6) 0.7685(14) 0.7310(5) 0.056(4) Uani 1 1 d . . . . .
C2A C 0.9812(7) 0.647(2) 0.7413(7) 0.089(6) Uani 1 1 d . . . . .
H2A H 1.0216 0.6600 0.7434 0.106 Uiso 1 1 calc R U . . .
C3A C 0.9586(7) 0.5067(19) 0.7487(6) 0.077(4) Uani 1 1 d . . . . .
H3A H 0.9830 0.4240 0.7532 0.092 Uiso 1 1 calc R U . . .
C4A C 0.8993(8) 0.4934(16) 0.7492(6) 0.074(4) Uani 1 1 d . . . . .
C5A C 0.8638(7) 0.6099(15) 0.7397(6) 0.066(4) Uani 1 1 d . . . . .
H5A H 0.8236 0.5960 0.7389 0.079 Uiso 1 1 calc R U . . .
C6A C 0.8851(7) 0.7513(14) 0.7312(5) 0.060(4) Uani 1 1 d . . . . .
C7A C 0.8408(6) 0.8795(14) 0.7191(5) 0.053(4) Uani 1 1 d . . . . .
H7A H 0.8633 0.9722 0.7238 0.064 Uiso 1 1 calc R U . . .
C8A C 0.8166(6) 0.8726(15) 0.6616(5) 0.058(4) Uani 1 1 d . . . . .
H8A H 0.8105 0.7677 0.6520 0.070 Uiso 1 1 calc R U . . .
C9A C 0.8552(7) 0.9419(19) 0.6234(6) 0.088(5) Uani 1 1 d . . . . .
H9A1 H 0.8542 1.0491 0.6275 0.106 Uiso 1 1 calc R U . . .
H9A2 H 0.8381 0.9192 0.5880 0.106 Uiso 1 1 calc R U . . .
C10A C 0.9203(8) 0.8924(18) 0.6289(6) 0.082(5) Uani 1 1 d . . . . .
H10H H 0.9225 0.7871 0.6371 0.099 Uiso 1 1 calc R U . . .
H10J H 0.9356 0.9065 0.5956 0.099 Uiso 1 1 calc R U . . .
C11A C 0.9572(6) 0.9762(18) 0.6701(8) 0.072(5) Uani 1 1 d . . . . .
C12A C 0.7972(8) 0.8833(17) 0.7582(6) 0.075(5) Uani 1 1 d . . . . .
H12A H 0.7627 0.8293 0.7511 0.090 Uiso 1 1 calc R U . . .
C13A C 0.8052(9) 0.959(2) 0.8016(8) 0.115(7) Uani 1 1 d . . . . .
H13C H 0.8393 1.0136 0.8096 0.138 Uiso 1 1 calc R U . . .
H13D H 0.7768 0.9578 0.8247 0.138 Uiso 1 1 calc R U . . .
C14A C 0.7579(7) 0.9538(17) 0.6495(7) 0.071(5) Uani 1 1 d . . . . .
C15A C 0.6609(7) 0.9231(15) 0.5989(6) 0.061(4) Uani 1 1 d . . . . .
C16A C 0.6269(7) 0.8204(18) 0.5656(6) 0.075(5) Uani 1 1 d . . . . .
H16A H 0.6434 0.7321 0.5555 0.091 Uiso 1 1 calc R U . . .
C17A C 0.5681(8) 0.8538(19) 0.5484(6) 0.090(6) Uani 1 1 d . . . . .
H17A H 0.5457 0.7865 0.5272 0.108 Uiso 1 1 calc R U . . .
C18A C 0.5442(6) 0.9807(16) 0.5621(6) 0.064(4) Uani 1 1 d . . . . .
C19A C 0.5765(7) 1.0804(16) 0.5938(6) 0.073(5) Uani 1 1 d . . . . .
H19A H 0.5594 1.1679 0.6040 0.088 Uiso 1 1 calc R U . . .
C20A C 0.6336(7) 1.0507(16) 0.6102(6) 0.073(4) Uani 1 1 d . . . . .
H20A H 0.6552 1.1219 0.6304 0.088 Uiso 1 1 calc R U . . .
C21A C 1.0057(8) 0.983(2) 0.7602(10) 0.101(7) Uani 1 1 d . . . . .
C22A C 1.0166(16) 1.036(4) 0.8509(12) 0.195(8) Uani 1 1 d . U . . .
C23A C 1.0263(13) 1.193(3) 0.8503(10) 0.197(9) Uani 1 1 d . U . . .
H23D H 1.0326 1.2293 0.8856 0.295 Uiso 1 1 calc R U . . .
H23E H 0.9928 1.2412 0.8321 0.295 Uiso 1 1 calc R U . . .
H23F H 1.0602 1.2135 0.8328 0.295 Uiso 1 1 calc R U . . .
C24A C 1.0647(13) 0.946(3) 0.8705(10) 0.203(9) Uani 1 1 d . U . . .
H24D H 1.0512 0.8482 0.8775 0.304 Uiso 1 1 calc R U . . .
H24E H 1.0834 0.9894 0.9023 0.304 Uiso 1 1 calc R U . . .
H24F H 1.0921 0.9412 0.8450 0.304 Uiso 1 1 calc R U . . .
C25A C 0.9699(13) 1.015(3) 0.8889(10) 0.204(9) Uani 1 1 d . U . . .
H25D H 0.9554 0.9144 0.8863 0.306 Uiso 1 1 calc R U . . .
H25E H 0.9382 1.0827 0.8800 0.306 Uiso 1 1 calc R U . . .
H25F H 0.9870 1.0335 0.9241 0.306 Uiso 1 1 calc R U . . .
C1B C 0.7047(7) 0.7637(14) 0.9763(5) 0.061(4) Uani 1 1 d . . . . .
C2B C 0.7424(7) 0.6434(18) 0.9849(6) 0.071(5) Uani 1 1 d . . . . .
H2B H 0.7821 0.6592 0.9832 0.085 Uiso 1 1 calc R U . . .
C3B C 0.7247(8) 0.5058(19) 0.9957(6) 0.080(5) Uani 1 1 d . . . . .
H3B H 0.7507 0.4266 1.0007 0.096 Uiso 1 1 calc R U . . .
C4B C 0.6651(8) 0.4883(15) 0.9991(5) 0.066(4) Uani 1 1 d . . . . .
C5B C 0.6241(7) 0.6052(15) 0.9934(5) 0.068(4) Uani 1 1 d . . . . .
H5B H 0.5847 0.5900 0.9968 0.082 Uiso 1 1 calc R U . . .
C6B C 0.6466(7) 0.7489(15) 0.9820(5) 0.064(4) Uani 1 1 d . . . . .
C7B C 0.6041(6) 0.8773(15) 0.9741(5) 0.059(4) Uani 1 1 d . . . . .
H7B H 0.6261 0.9709 0.9763 0.071 Uiso 1 1 calc R U . . .
C8B C 0.5702(6) 0.8622(15) 0.9173(6) 0.063(4) Uani 1 1 d . . . . .
H8B H 0.5624 0.7566 0.9100 0.076 Uiso 1 1 calc R U . . .
C9B C 0.6050(6) 0.9252(16) 0.8748(5) 0.068(4) Uani 1 1 d . . . . .
H9B1 H 0.6042 1.0329 0.8774 0.082 Uiso 1 1 calc R U . . .
H9B2 H 0.5844 0.8987 0.8411 0.082 Uiso 1 1 calc R U . . .
C10B C 0.6694(6) 0.8774(16) 0.8748(5) 0.064(4) Uani 1 1 d . . . . .
H10C H 0.6733 0.7724 0.8834 0.076 Uiso 1 1 calc R U . . .
H10D H 0.6815 0.8922 0.8402 0.076 Uiso 1 1 calc R U . . .
C11B C 0.7079(7) 0.9661(18) 0.9140(6) 0.069(4) Uani 1 1 d . . . . .
C12B C 0.5614(7) 0.8774(17) 1.0162(7) 0.078(5) Uani 1 1 d . . . . .
H12B H 0.5263 0.8256 1.0104 0.093 Uiso 1 1 calc R U . . .
C13B C 0.5746(8) 0.9507(19) 1.0604(7) 0.102(6) Uani 1 1 d . . . . .
H13E H 0.6098 1.0025 1.0662 0.122 Uiso 1 1 calc R U . . .
H13F H 0.5488 0.9507 1.0858 0.122 Uiso 1 1 calc R U . . .
C14B C 0.5126(7) 0.9461(16) 0.9107(6) 0.061(4) Uani 1 1 d . . . . .
C15B C 0.4129(8) 0.926(2) 0.8588(6) 0.072(5) Uani 1 1 d . . . . .
C16B C 0.3771(10) 0.828(2) 0.8282(6) 0.097(6) Uani 1 1 d . . . . .
H16B H 0.3919 0.7366 0.8186 0.116 Uiso 1 1 calc R U . . .
C17B C 0.3196(8) 0.864(2) 0.8118(7) 0.092(6) Uani 1 1 d . . . . .
H17B H 0.2956 0.7991 0.7909 0.111 Uiso 1 1 calc R U . . .
C18B C 0.2981(9) 1.001(3) 0.8271(7) 0.104(6) Uani 1 1 d . . . . .
C19B C 0.3329(11) 1.090(2) 0.8591(8) 0.119(8) Uani 1 1 d . . . . .
H19B H 0.3168 1.1763 0.8716 0.143 Uiso 1 1 calc R U . . .
C20B C 0.3913(9) 1.0600(19) 0.8743(6) 0.092(6) Uani 1 1 d . . . . .
H20B H 0.4151 1.1275 0.8942 0.110 Uiso 1 1 calc R U . . .
C21B C 0.7694(8) 0.980(2) 0.9980(8) 0.087(6) Uani 1 1 d . . . . .
C22B C 0.7944(13) 1.020(3) 1.0905(10) 0.148(7) Uani 0.7 1 d D U P B 1
C23B C 0.8050(16) 1.183(3) 1.0837(12) 0.148(7) Uani 0.7 1 d D U P B 1
H23G H 0.8219 1.1989 1.0517 0.223 Uiso 0.7 1 calc R U P B 1
H23H H 0.8313 1.2184 1.1128 0.223 Uiso 0.7 1 calc R U P B 1
H23I H 0.7685 1.2354 1.0825 0.223 Uiso 0.7 1 calc R U P B 1
C24B C 0.8498(14) 0.933(3) 1.0956(13) 0.150(7) Uani 0.7 1 d D U P B 1
H24G H 0.8809 0.9921 1.1129 0.226 Uiso 0.7 1 calc R U P B 1
H24Z H 0.8593 0.9051 1.0614 0.226 Uiso 0.7 1 calc R U P B 1
H24I H 0.8451 0.8444 1.1158 0.226 Uiso 0.7 1 calc R U P B 1
C25B C 0.7554(14) 1.004(3) 1.1344(10) 0.148(7) Uani 0.7 1 d D U P B 1
H25G H 0.7182 1.0495 1.1240 0.222 Uiso 0.7 1 calc R U P B 1
H25H H 0.7737 1.0511 1.1655 0.222 Uiso 0.7 1 calc R U P B 1
H25I H 0.7497 0.8999 1.1413 0.222 Uiso 0.7 1 calc R U P B 1
C22D C 0.806(2) 1.010(6) 1.084(2) 0.148(7) Uani 0.3 1 d D U P B 2
C23D C 0.792(3) 1.159(7) 1.108(3) 0.148(7) Uani 0.3 1 d D U P B 2
H23Y H 0.7724 1.2225 1.0816 0.222 Uiso 0.3 1 calc R U P B 2
H23Z H 0.8284 1.2058 1.1220 0.222 Uiso 0.3 1 calc R U P B 2
H23X H 0.7682 1.1439 1.1356 0.222 Uiso 0.3 1 calc R U P B 2
C24D C 0.873(2) 1.022(8) 1.083(2) 0.149(7) Uani 0.3 1 d D U P B 2
H24X H 0.8858 0.9209 1.0820 0.224 Uiso 0.3 1 d R U P B 2
H24V H 0.8901 1.0687 1.1147 0.224 Uiso 0.3 1 d R U P B 2
H24Y H 0.8836 1.0750 1.0533 0.224 Uiso 0.3 1 d R U P B 2
C25D C 0.803(3) 0.906(8) 1.131(2) 0.148(7) Uani 0.3 1 d D U P B 2
H25X H 0.7752 0.9251 1.1552 0.222 Uiso 0.3 1 d R U P B 2
H25Z H 0.8419 0.9093 1.1488 0.222 Uiso 0.3 1 d R U P B 2
H25V H 0.7958 0.8098 1.1153 0.222 Uiso 0.3 1 d R U P B 2
C1C C 0.5265(6) 0.2669(14) 0.7558(5) 0.055(4) Uani 1 1 d . . . . .
C2C C 0.4873(7) 0.1443(17) 0.7507(6) 0.068(4) Uani 1 1 d . . . . .
H2C H 0.4478 0.1567 0.7541 0.082 Uiso 1 1 calc R U . . .
C3C C 0.5100(7) 0.0044(18) 0.7404(6) 0.077(4) Uani 1 1 d . . . . .
H3C H 0.4854 -0.0781 0.7371 0.092 Uiso 1 1 calc R U . . .
C4C C 0.5671(6) -0.0113(15) 0.7352(5) 0.059(4) Uani 1 1 d . . . . .
C5C C 0.6057(6) 0.1074(13) 0.7412(5) 0.053(4) Uani 1 1 d . . . . .
H5C H 0.6451 0.0928 0.7377 0.063 Uiso 1 1 calc R U . . .
C6C C 0.5854(6) 0.2502(13) 0.7527(5) 0.050(4) Uani 1 1 d . . . . .
C7C C 0.6281(6) 0.3772(14) 0.7601(6) 0.059(4) Uani 1 1 d . . . . .
H7C H 0.6060 0.4706 0.7570 0.071 Uiso 1 1 calc R U . . .
C8C C 0.6583(6) 0.3632(14) 0.8184(5) 0.052(4) Uani 1 1 d . . . . .
H8C H 0.6663 0.2580 0.8263 0.063 Uiso 1 1 calc R U . . .
C9C C 0.6218(6) 0.4261(17) 0.8590(5) 0.067(4) Uani 1 1 d . . . . .
H9C1 H 0.6220 0.5336 0.8556 0.080 Uiso 1 1 calc R U . . .
H9C2 H 0.6418 0.4026 0.8933 0.080 Uiso 1 1 calc R U . . .
C10C C 0.5585(7) 0.3772(16) 0.8584(5) 0.066(4) Uani 1 1 d . . . . .
H10E H 0.5549 0.2731 0.8486 0.079 Uiso 1 1 calc R U . . .
H10F H 0.5466 0.3877 0.8933 0.079 Uiso 1 1 calc R U . . .
C11C C 0.5192(7) 0.4680(16) 0.8208(6) 0.061(4) Uani 1 1 d . . . . .
C12C C 0.6694(5) 0.3757(14) 0.7186(5) 0.046(3) Uani 1 1 d . . . . .
H12C H 0.7029 0.3173 0.7248 0.056 Uiso 1 1 calc R U . . .
C13C C 0.6625(7) 0.4468(18) 0.6761(7) 0.090(6) Uani 1 1 d . . . . .
H13G H 0.6297 0.5066 0.6683 0.108 Uiso 1 1 calc R U . . .
H13H H 0.6903 0.4396 0.6525 0.108 Uiso 1 1 calc R U . . .
C14C C 0.7151(7) 0.4488(16) 0.8260(6) 0.059(4) Uani 1 1 d . . . . .
C15C C 0.8142(7) 0.4315(18) 0.8822(6) 0.063(4) Uani 1 1 d . . . . .
C16C C 0.8451(9) 0.342(2) 0.9191(8) 0.134(5) Uani 1 1 d . U . . .
H16C H 0.8307 0.2493 0.9280 0.161 Uiso 1 1 calc R U . . .
C17C C 0.8980(9) 0.394(3) 0.9421(8) 0.140(4) Uani 1 1 d . U . . .
H17C H 0.9182 0.3364 0.9682 0.168 Uiso 1 1 calc R U . . .
C18C C 0.9226(9) 0.523(3) 0.9297(9) 0.149(4) Uani 1 1 d . U . . .
C19C C 0.8888(9) 0.612(3) 0.8951(9) 0.148(10) Uani 1 1 d . . . . .
H19C H 0.9028 0.7067 0.8882 0.177 Uiso 1 1 calc R U . . .
C20C C 0.8346(8) 0.5693(19) 0.8700(6) 0.094(6) Uani 1 1 d . . . . .
H20C H 0.8131 0.6312 0.8459 0.113 Uiso 1 1 calc R U . . .
C21C C 0.4668(7) 0.488(2) 0.7326(7) 0.076(5) Uani 1 1 d . . . . .
C22C C 0.4491(9) 0.519(3) 0.6384(9) 0.127(5) Uani 1 1 d . U . . .
C23C C 0.4522(9) 0.680(2) 0.6354(8) 0.132(6) Uani 1 1 d . U . . .
H23J H 0.4352 0.7231 0.6644 0.198 Uiso 1 1 calc R U . . .
H23K H 0.4311 0.7134 0.6031 0.198 Uiso 1 1 calc R U . . .
H23L H 0.4924 0.7103 0.6368 0.198 Uiso 1 1 calc R U . . .
C24C C 0.3870(8) 0.463(3) 0.6335(8) 0.144(6) Uani 1 1 d . U . . .
H24J H 0.3871 0.3561 0.6312 0.216 Uiso 1 1 calc R U . . .
H24K H 0.3656 0.5035 0.6025 0.216 Uiso 1 1 calc R U . . .
H24L H 0.3688 0.4926 0.6637 0.216 Uiso 1 1 calc R U . . .
C25C C 0.4782(10) 0.458(3) 0.5960(9) 0.152(7) Uani 1 1 d . U . . .
H25J H 0.5184 0.4891 0.5997 0.229 Uiso 1 1 calc R U . . .
H25K H 0.4591 0.4923 0.5630 0.229 Uiso 1 1 calc R U . . .
H25L H 0.4765 0.3511 0.5971 0.229 Uiso 1 1 calc R U . . .

loop_
_atom_site_aniso_label
_atom_site_aniso_U_11
_atom_site_aniso_U_22
_atom_site_aniso_U_33
_atom_site_aniso_U_23
_atom_site_aniso_U_13
_atom_site_aniso_U_12
Br1 0.178(2) 0.0385(9) 0.1166(14) -0.0090(12) 0.0513(14) 0.0169(12)
Br2 0.1325(18) 0.162(2) 0.151(2) -0.033(2) -0.0092(15) -0.069(2)
Br1A 0.1638(19) 0.0367(9) 0.1070(14) 0.0126(12) 0.0358(12) -0.0089(14)
Br2A 0.0813(12) 0.0936(14) 0.1478(18) 0.0316(14) -0.0131(11) 0.0152(12)
Br1B 0.198(2) 0.0375(9) 0.1042(14) 0.0060(12) 0.0518(14) -0.0082(13)
Br2B 0.146(2) 0.172(3) 0.130(2) 0.0001(19) -0.0140(15) 0.073(2)
Br1C 0.1471(17) 0.0318(8) 0.1012(13) -0.0142(11) 0.0249(12) 0.0043(13)
Br2C 0.141(4) 0.175(5) 0.183(5) 0.018(4) -0.072(3) -0.055(4)
Br2' 0.147(8) 0.197(9) 0.152(8) 0.036(7) -0.091(6) -0.075(6)
N1 0.065(8) 0.050(8) 0.075(9) -0.004(7) 0.032(7) 0.009(6)
N2 0.094(12) 0.043(8) 0.122(12) -0.005(8) 0.047(10) -0.016(8)
N1A 0.062(9) 0.057(8) 0.113(12) 0.014(9) 0.030(9) -0.005(7)
N2A 0.094(11) 0.043(7) 0.069(9) -0.012(6) 0.000(8) 0.015(7)
N1B 0.078(9) 0.056(8) 0.044(8) 0.012(7) 0.024(7) 0.004(7)
N2B 0.084(10) 0.047(7) 0.074(9) -0.001(7) 0.039(8) 0.005(7)
N1C 0.075(9) 0.043(7) 0.069(9) 0.002(7) 0.017(7) 0.006(6)
N2C 0.070(9) 0.045(7) 0.075(9) 0.011(6) 0.009(7) -0.013(6)
O1 0.116(9) 0.066(8) 0.092(9) -0.019(6) 0.028(7) 0.023(7)
O2 0.113(10) 0.209(16) 0.097(9) -0.010(10) 0.024(8) 0.104(11)
O3 0.124(9) 0.075(8) 0.075(8) 0.010(6) 0.032(7) 0.046(7)
O4 0.103(9) 0.047(7) 0.153(12) 0.015(7) 0.017(8) -0.009(6)
O1A 0.119(10) 0.071(8) 0.122(10) 0.028(7) 0.046(8) -0.013(7)
O2A 0.128(12) 0.25(2) 0.187(16) 0.027(16) 0.005(11) -0.114(15)
O3A 0.091(9) 0.092(10) 0.110(10) 0.005(8) -0.008(8) -0.029(7)
O4A 0.087(8) 0.046(7) 0.142(11) -0.037(7) -0.014(7) 0.015(6)
O1B 0.119(9) 0.051(7) 0.071(7) 0.022(5) 0.025(6) -0.019(6)
O2B 0.175(14) 0.26(2) 0.125(12) 0.043(14) -0.007(11) -0.138(17)
O3B 0.110(9) 0.084(8) 0.057(7) 0.008(6) -0.010(7) -0.032(7)
O4B 0.111(9) 0.049(7) 0.137(11) -0.027(7) 0.019(8) 0.021(6)
O1C 0.120(9) 0.062(8) 0.099(9) -0.024(6) 0.025(7) 0.019(7)
O2C 0.092(8) 0.048(6) 0.097(8) 0.012(6) -0.004(6) -0.021(5)
O3C 0.182(14) 0.23(2) 0.120(11) -0.002(12) 0.026(10) 0.151(15)
O4C 0.068(6) 0.066(7) 0.080(8) 0.003(6) -0.002(6) 0.017(5)
C1 0.118(14) 0.030(9) 0.053(9) -0.010(7) 0.021(9) 0.015(8)
C2 0.080(12) 0.060(11) 0.094(13) -0.014(10) 0.036(10) -0.007(9)
C3 0.110(14) 0.048(10) 0.078(11) -0.008(9) 0.003(10) -0.011(11)
C4 0.118(14) 0.041(9) 0.070(11) -0.019(8) 0.036(10) 0.008(10)
C5 0.119(14) 0.049(10) 0.064(11) 0.006(8) 0.037(10) 0.020(10)
C6 0.090(11) 0.034(8) 0.050(9) -0.002(6) 0.040(8) 0.007(7)
C7 0.066(10) 0.044(8) 0.075(11) -0.001(8) 0.041(9) 0.011(7)
C8 0.065(10) 0.042(8) 0.100(13) 0.009(8) 0.046(9) -0.002(7)
C9 0.092(12) 0.072(11) 0.083(12) -0.001(9) 0.041(10) -0.002(9)
C10 0.069(11) 0.071(10) 0.068(10) -0.008(9) 0.040(9) 0.016(9)
C11 0.068(10) 0.064(11) 0.071(12) -0.012(10) 0.030(9) 0.010(9)
C12 0.068(11) 0.057(10) 0.122(15) 0.007(10) 0.039(10) 0.007(8)
C13 0.134(16) 0.065(12) 0.156(18) 0.021(12) 0.111(15) 0.015(11)
C14 0.074(11) 0.031(8) 0.105(14) 0.003(9) 0.025(10) -0.004(8)
C15 0.064(11) 0.060(10) 0.089(13) -0.001(9) 0.035(10) -0.014(9)
C16 0.068(12) 0.089(15) 0.108(14) 0.001(12) 0.023(10) -0.023(10)
C17 0.094(14) 0.115(17) 0.085(13) 0.009(11) 0.015(11) -0.035(12)
C18 0.090(14) 0.105(17) 0.124(18) -0.045(15) 0.023(13) -0.050(14)
C19 0.14(2) 0.12(2) 0.14(2) 0.033(16) 0.028(17) -0.051(16)
C20 0.095(13) 0.064(11) 0.084(12) 0.012(9) 0.013(10) -0.024(10)
C21 0.090(12) 0.062(11) 0.074(12) 0.006(10) 0.028(10) 0.026(10)
C22 0.165(19) 0.055(11) 0.085(14) -0.002(10) 0.024(13) 0.016(13)
C23 0.19(2) 0.093(17) 0.14(2) 0.018(14) 0.019(17) 0.037(16)
C24 0.15(2) 0.21(3) 0.14(2) 0.02(2) 0.017(16) -0.07(2)
C25 0.24(3) 0.25(3) 0.073(14) 0.042(17) 0.050(16) 0.16(3)
C1A 0.056(9) 0.037(9) 0.081(10) 0.014(7) 0.030(8) -0.005(7)
C2A 0.068(11) 0.074(13) 0.125(16) 0.014(12) 0.014(11) 0.011(10)
C3A 0.082(12) 0.053(10) 0.098(12) 0.013(10) 0.021(9) 0.009(10)
C4A 0.118(14) 0.037(9) 0.070(10) 0.003(8) 0.021(10) -0.008(10)
C5A 0.087(11) 0.039(9) 0.074(11) 0.006(8) 0.018(9) -0.007(8)
C6A 0.082(11) 0.040(9) 0.065(10) 0.010(7) 0.035(9) 0.000(7)
C7A 0.068(9) 0.039(8) 0.054(9) -0.006(7) 0.015(8) -0.007(7)
C8A 0.065(10) 0.043(8) 0.064(10) 0.002(7) -0.003(8) 0.011(7)
C9A 0.101(13) 0.080(12) 0.089(13) 0.014(10) 0.036(11) 0.002(10)
C10A 0.117(15) 0.074(11) 0.059(11) 0.003(9) 0.023(10) 0.010(11)
C11A 0.062(10) 0.055(11) 0.108(14) 0.025(10) 0.040(10) -0.013(8)
C12A 0.104(13) 0.056(10) 0.071(11) 0.013(9) 0.034(10) -0.009(9)
C13A 0.165(19) 0.081(14) 0.110(16) -0.017(12) 0.059(15) -0.018(13)
C14A 0.086(12) 0.039(9) 0.089(13) -0.002(9) 0.010(10) 0.007(9)
C15A 0.069(11) 0.041(9) 0.072(11) -0.020(8) 0.000(9) 0.003(8)
C16A 0.068(11) 0.071(11) 0.087(11) -0.015(10) 0.006(9) 0.024(9)
C17A 0.119(16) 0.076(13) 0.068(11) -0.021(9) -0.018(11) -0.005(11)
C18A 0.049(8) 0.046(9) 0.095(12) 0.019(9) 0.006(8) 0.011(7)
C19A 0.091(13) 0.048(10) 0.082(12) -0.010(8) 0.015(10) 0.024(9)
C20A 0.075(11) 0.051(10) 0.092(12) -0.020(9) 0.004(9) 0.004(8)
C21A 0.056(12) 0.094(15) 0.15(2) 0.017(15) -0.021(13) -0.035(11)
C22A 0.28(2) 0.124(12) 0.154(15) 0.017(13) -0.110(13) -0.039(15)
C23A 0.28(2) 0.121(14) 0.160(15) 0.015(14) -0.112(14) -0.046(16)
C24A 0.28(2) 0.133(14) 0.163(16) 0.026(14) -0.114(15) -0.023(16)
C25A 0.29(2) 0.140(14) 0.157(17) 0.000(15) -0.104(14) -0.034(17)
C1B 0.097(12) 0.036(9) 0.057(9) 0.007(6) 0.033(9) -0.003(8)
C2B 0.083(11) 0.063(11) 0.071(11) 0.004(9) 0.020(9) 0.022(9)
C3B 0.118(14) 0.053(10) 0.074(11) 0.013(9) 0.024(10) 0.024(11)
C4B 0.109(13) 0.034(8) 0.059(10) 0.020(7) 0.020(9) 0.008(9)
C5B 0.124(13) 0.044(9) 0.042(8) 0.000(7) 0.031(9) -0.014(9)
C6B 0.096(12) 0.045(9) 0.062(10) -0.007(7) 0.052(9) -0.007(8)
C7B 0.079(10) 0.038(8) 0.068(11) -0.002(7) 0.040(9) -0.007(7)
C8B 0.068(10) 0.033(7) 0.092(12) -0.007(7) 0.026(9) -0.003(7)
C9B 0.078(11) 0.069(10) 0.060(10) -0.002(8) 0.014(8) 0.004(8)
C10B 0.088(11) 0.056(9) 0.050(9) -0.005(7) 0.022(8) -0.008(8)
C11B 0.090(12) 0.056(10) 0.067(11) -0.017(9) 0.038(10) -0.004(9)
C12B 0.094(12) 0.056(10) 0.093(13) -0.006(9) 0.054(10) -0.013(8)
C13B 0.124(15) 0.097(15) 0.099(14) -0.026(12) 0.074(12) -0.017(12)
C14B 0.074(11) 0.042(9) 0.071(11) -0.012(8) 0.020(9) 0.003(8)
C15B 0.079(12) 0.073(12) 0.067(12) 0.003(9) 0.022(10) 0.028(10)
C16B 0.142(18) 0.084(15) 0.064(11) -0.018(11) 0.012(11) 0.031(13)
C17B 0.096(14) 0.095(14) 0.082(13) -0.010(10) -0.009(11) 0.031(11)
C18B 0.141(17) 0.114(17) 0.057(12) 0.009(12) 0.013(11) 0.059(15)
C19B 0.18(2) 0.086(16) 0.086(15) -0.023(12) 0.006(15) 0.053(15)
C20B 0.133(16) 0.075(13) 0.066(12) -0.001(9) 0.000(11) 0.041(12)
C21B 0.095(14) 0.075(13) 0.090(15) 0.012(11) 0.004(12) -0.043(11)
C22B 0.225(18) 0.098(11) 0.108(12) 0.006(11) -0.035(12) -0.037(12)
C23B 0.226(18) 0.098(12) 0.109(12) 0.004(12) -0.035(13) -0.037(12)
C24B 0.227(19) 0.101(12) 0.111(12) 0.007(11) -0.037(13) -0.037(12)
C25B 0.224(18) 0.099(12) 0.108(12) 0.004(11) -0.034(13) -0.038(12)
C22D 0.225(18) 0.098(11) 0.108(12) 0.006(11) -0.035(12) -0.037(12)
C23D 0.225(18) 0.099(12) 0.108(12) 0.005(12) -0.035(13) -0.037(12)
C24D 0.226(19) 0.100(12) 0.110(12) 0.007(12) -0.036(13) -0.037(13)
C25D 0.225(19) 0.098(12) 0.108(12) 0.007(12) -0.035(13) -0.037(13)
C1C 0.059(10) 0.041(9) 0.064(9) -0.006(7) -0.003(7) -0.001(7)
C2C 0.068(10) 0.059(10) 0.077(12) -0.001(9) 0.003(9) -0.006(9)
C3C 0.099(13) 0.048(10) 0.083(12) -0.010(9) 0.012(9) -0.019(10)
C4C 0.071(10) 0.042(9) 0.066(10) -0.003(7) 0.021(8) -0.012(8)
C5C 0.054(9) 0.034(8) 0.073(10) -0.004(7) 0.017(7) -0.006(6)
C6C 0.067(10) 0.028(7) 0.056(9) -0.013(6) 0.011(8) 0.003(6)
C7C 0.074(10) 0.029(7) 0.077(11) -0.002(7) 0.020(9) -0.012(7)
C8C 0.064(9) 0.031(7) 0.062(10) -0.001(6) 0.011(8) 0.002(6)
C9C 0.087(11) 0.075(11) 0.038(8) -0.015(7) 0.008(8) -0.004(9)
C10C 0.093(12) 0.064(10) 0.045(9) -0.008(8) 0.024(9) -0.015(9)
C11C 0.089(11) 0.042(9) 0.058(10) -0.014(8) 0.041(9) 0.011(8)
C12C 0.034(7) 0.052(8) 0.059(9) -0.004(7) 0.025(7) 0.010(6)
C13C 0.094(13) 0.080(13) 0.106(15) 0.012(11) 0.053(11) 0.032(10)
C14C 0.075(11) 0.040(8) 0.062(10) -0.005(7) 0.009(9) -0.009(8)
C15C 0.068(10) 0.073(11) 0.049(9) -0.004(8) 0.010(8) -0.025(9)
C16C 0.131(9) 0.140(10) 0.117(9) 0.041(8) -0.048(8) -0.060(8)
C17C 0.133(8) 0.148(9) 0.124(8) 0.038(8) -0.056(7) -0.064(7)
C18C 0.136(8) 0.157(9) 0.137(7) 0.033(7) -0.063(6) -0.068(7)
C19C 0.122(17) 0.15(2) 0.15(2) 0.019(17) -0.064(15) -0.086(16)
C20C 0.112(14) 0.089(14) 0.075(12) 0.016(10) -0.016(10) -0.049(11)
C21C 0.076(11) 0.087(13) 0.069(12) -0.022(11) 0.016(10) 0.031(10)
C22C 0.118(10) 0.115(11) 0.138(11) 0.020(10) -0.027(9) 0.002(10)
C23C 0.141(12) 0.101(12) 0.145(13) 0.021(12) -0.022(11) -0.005(11)
C24C 0.118(11) 0.147(13) 0.157(13) 0.024(12) -0.032(11) -0.015(11)
C25C 0.155(13) 0.147(14) 0.145(14) 0.018(12) -0.030(11) 0.025(12)

loop_
_atom_type_symbol
_atom_type_description
_atom_type_scat_dispersion_real
_atom_type_scat_dispersion_imag
_atom_type_scat_source
C C 0.0033 0.0016 'International Tables Vol C Tables 4.2.6.8 and 6.1.1.4'
H H 0.0000 0.0000 'International Tables Vol C Tables 4.2.6.8 and 6.1.1.4'
N N 0.0061 0.0033 'International Tables Vol C Tables 4.2.6.8 and 6.1.1.4'
O O 0.0106 0.0060 'International Tables Vol C Tables 4.2.6.8 and 6.1.1.4'
Br Br -0.2901 2.4595 'International Tables Vol C Tables 4.2.6.8 and 6.1.1.4'

loop_
_geom_angle_atom_site_label_1
_geom_angle_atom_site_label_2
_geom_angle_atom_site_label_3
_geom_angle
_geom_angle_site_symmetry_1
_geom_angle_site_symmetry_3
_geom_angle_publ_flag
C11 N1 C21 121.1(13) . . ?
C11 N1 C1 121.5(13) . . ?
C21 N1 C1 117.4(12) . . ?
C14 N2 C15 130.5(14) . . ?
C14 N2 H2W 114.8 . . ?
C15 N2 H2W 114.8 . . ?
C11A N1A C21A 121.3(15) . . ?
C11A N1A C1A 120.7(14) . . ?
C21A N1A C1A 118.0(15) . . ?
C14A N2A C15A 126.4(12) . . ?
C14A N2A H2R 116.8 . . ?
C15A N2A H2R 116.8 . . ?
C11B N1B C21B 121.7(13) . . ?
C11B N1B C1B 119.2(13) . . ?
C21B N1B C1B 119.0(13) . . ?
C14B N2B C15B 130.0(13) . . ?
C14B N2B H2T 115.0 . . ?
C15B N2B H2T 115.0 . . ?
C21C N1C C11C 122.2(13) . . ?
C21C N1C C1C 118.0(12) . . ?
C11C N1C C1C 119.3(12) . . ?
C14C N2C C15C 131.5(12) . . ?
C14C N2C H2Y 114.2 . . ?
C15C N2C H2Y 114.2 . . ?
C21 O3 C22 121.4(13) . . ?
C21A O3A C22A 119(2) . . ?
C21B O3B C22D 113(3) . . ?
C21B O3B C22B 124.1(17) . . ?
C21C O4C C22C 123.2(15) . . ?
C2 C1 C6 120.6(13) . . ?
C2 C1 N1 120.3(15) . . ?
C6 C1 N1 119.0(13) . . ?
C3 C2 C1 123.1(16) . . ?
C3 C2 H2 118.4 . . ?
C1 C2 H2 118.4 . . ?
C2 C3 C4 115.7(15) . . ?
C2 C3 H3 122.1 . . ?
C4 C3 H3 122.1 . . ?
C5 C4 C3 124.0(14) . . ?
C5 C4 Br1 116.2(13) . . ?
C3 C4 Br1 119.8(13) . . ?
C4 C5 C6 119.3(15) . . ?
C4 C5 H5 120.3 . . ?
C6 C5 H5 120.3 . . ?
C5 C6 C1 117.2(13) . . ?
C5 C6 C7 119.1(14) . . ?
C1 C6 C7 123.4(11) . . ?
C6 C7 C8 108.0(11) . . ?
C6 C7 C12 111.5(11) . . ?
C8 C7 C12 110.5(12) . . ?
C6 C7 H7 108.9 . . ?
C8 C7 H7 108.9 . . ?
C12 C7 H7 108.9 . . ?
C14 C8 C7 113.7(12) . . ?
C14 C8 C9 105.6(12) . . ?
C7 C8 C9 112.8(12) . . ?
C14 C8 H8 108.2 . . ?
C7 C8 H8 108.2 . . ?
C9 C8 H8 108.2 . . ?
C10 C9 C8 117.7(13) . . ?
C10 C9 H9A 107.9 . . ?
C8 C9 H9A 107.9 . . ?
C10 C9 H9B 107.9 . . ?
C8 C9 H9B 107.9 . . ?
H9A C9 H9B 107.2 . . ?
C11 C10 C9 113.2(13) . . ?
C11 C10 H10A 108.9 . . ?
C9 C10 H10A 108.9 . . ?
C11 C10 H10B 108.9 . . ?
C9 C10 H10B 108.9 . . ?
H10A C10 H10B 107.7 . . ?
O1 C11 N1 121.1(16) . . ?
O1 C11 C10 121.6(15) . . ?
N1 C11 C10 117.1(13) . . ?
C13 C12 C7 116.8(15) . . ?
C13 C12 H12 121.6 . . ?
C7 C12 H12 121.6 . . ?
C12 C13 H13A 120.0 . . ?
C12 C13 H13B 120.0 . . ?
H13A C13 H13B 120.0 . . ?
O4 C14 N2 124.2(16) . . ?
O4 C14 C8 121.3(17) . . ?
N2 C14 C8 114.5(14) . . ?
N2 C15 C20 123.8(17) . . ?
N2 C15 C16 118.2(15) . . ?
C20 C15 C16 117.6(16) . . ?
C15 C16 C17 121.4(17) . . ?
C15 C16 H16 119.3 . . ?
C17 C16 H16 119.3 . . ?
C18 C17 C16 118.8(19) . . ?
C18 C17 H17 120.6 . . ?
C16 C17 H17 120.6 . . ?
C19 C18 C17 120.8(19) . . ?
C19 C18 Br2 120.9(18) . . ?
C17 C18 Br2 117.2(19) . . ?
C18 C19 C20 121.4(19) . . ?
C18 C19 H19 119.3 . . ?
C20 C19 H19 119.3 . . ?
C15 C20 C19 119.2(17) . . ?
C15 C20 H20 120.4 . . ?
C19 C20 H20 120.4 . . ?
O2 C21 O3 127.5(16) . . ?
O2 C21 N1 123.7(15) . . ?
O3 C21 N1 108.8(13) . . ?
C23 C22 C24 113(2) . . ?
C23 C22 C25 110(2) . . ?
C24 C22 C25 112(2) . . ?
C23 C22 O3 110.9(16) . . ?
C24 C22 O3 109.5(17) . . ?
C25 C22 O3 100.4(14) . . ?
C22 C23 H23A 109.5 . . ?
C22 C23 H23B 109.5 . . ?
H23A C23 H23B 109.5 . . ?
C22 C23 H23C 109.5 . . ?
H23A C23 H23C 109.5 . . ?
H23B C23 H23C 109.5 . . ?
C22 C24 H24A 109.5 . . ?
C22 C24 H24B 109.5 . . ?
H24A C24 H24B 109.5 . . ?
C22 C24 H24C 109.5 . . ?
H24A C24 H24C 109.5 . . ?
H24B C24 H24C 109.5 . . ?
C22 C25 H25A 109.5 . . ?
C22 C25 H25B 109.5 . . ?
H25A C25 H25B 109.5 . . ?
C22 C25 H25C 109.5 . . ?
H25A C25 H25C 109.5 . . ?
H25B C25 H25C 109.5 . . ?
C2A C1A C6A 119.1(12) . . ?
C2A C1A N1A 120.5(13) . . ?
C6A C1A N1A 120.3(12) . . ?
C1A C2A C3A 121.5(15) . . ?
C1A C2A H2A 119.3 . . ?
C3A C2A H2A 119.3 . . ?
C4A C3A C2A 118.0(15) . . ?
C4A C3A H3A 121.0 . . ?
C2A C3A H3A 121.0 . . ?
C5A C4A C3A 121.4(14) . . ?
C5A C4A Br1A 119.5(13) . . ?
C3A C4A Br1A 119.0(13) . . ?
C4A C5A C6A 121.8(14) . . ?
C4A C5A H5A 119.1 . . ?
C6A C5A H5A 119.1 . . ?
C5A C6A C1A 118.1(13) . . ?
C5A C6A C7A 118.6(13) . . ?
C1A C6A C7A 123.3(11) . . ?
C12A C7A C8A 116.9(13) . . ?
C12A C7A C6A 111.0(11) . . ?
C8A C7A C6A 108.9(11) . . ?
C12A C7A H7A 106.5 . . ?
C8A C7A H7A 106.5 . . ?
C6A C7A H7A 106.5 . . ?
C7A C8A C9A 115.6(12) . . ?
C7A C8A C14A 113.2(12) . . ?
C9A C8A C14A 103.8(12) . . ?
C7A C8A H8A 108.0 . . ?
C9A C8A H8A 108.0 . . ?
C14A C8A H8A 108.0 . . ?
C8A C9A C10A 116.7(13) . . ?
C8A C9A H9A1 108.1 . . ?
C10A C9A H9A1 108.1 . . ?
C8A C9A H9A2 108.1 . . ?
C10A C9A H9A2 108.1 . . ?
H9A1 C9A H9A2 107.3 . . ?
C11A C10A C9A 112.8(14) . . ?
C11A C10A H10H 109.0 . . ?
C9A C10A H10H 109.0 . . ?
C11A C10A H10J 109.0 . . ?
C9A C10A H10J 109.0 . . ?
H10H C10A H10J 107.8 . . ?
O1A C11A N1A 118.2(18) . . ?
O1A C11A C10A 122.9(18) . . ?
N1A C11A C10A 118.5(13) . . ?
C13A C12A C7A 123.0(17) . . ?
C13A C12A H12A 118.5 . . ?
C7A C12A H12A 118.5 . . ?
C12A C13A H13C 120.0 . . ?
C12A C13A H13D 120.0 . . ?
H13C C13A H13D 120.0 . . ?
O4A C14A N2A 124.4(16) . . ?
O4A C14A C8A 122.4(16) . . ?
N2A C14A C8A 113.2(13) . . ?
C20A C15A N2A 127.7(13) . . ?
C20A C15A C16A 116.1(14) . . ?
N2A C15A C16A 116.2(12) . . ?
C17A C16A C15A 119.5(14) . . ?
C17A C16A H16A 120.3 . . ?
C15A C16A H16A 120.3 . . ?
C18A C17A C16A 120.8(15) . . ?
C18A C17A H17A 119.6 . . ?
C16A C17A H17A 119.6 . . ?
C17A C18A C19A 120.3(14) . . ?
C17A C18A Br2A 118.7(13) . . ?
C19A C18A Br2A 120.7(12) . . ?
C20A C19A C18A 119.7(13) . . ?
C20A C19A H19A 120.1 . . ?
C18A C19A H19A 120.1 . . ?
C15A C20A C19A 123.6(14) . . ?
C15A C20A H20A 118.2 . . ?
C19A C20A H20A 118.2 . . ?
O2A C21A O3A 126(2) . . ?
O2A C21A N1A 123(2) . . ?
O3A C21A N1A 110.6(16) . . ?
C24A C22A C23A 117(3) . . ?
C24A C22A O3A 113(3) . . ?
C23A C22A O3A 115(2) . . ?
C24A C22A C25A 106(3) . . ?
C23A C22A C25A 105(3) . . ?
O3A C22A C25A 98(2) . . ?
C22A C23A H23D 109.5 . . ?
C22A C23A H23E 109.5 . . ?
H23D C23A H23E 109.5 . . ?
C22A C23A H23F 109.5 . . ?
H23D C23A H23F 109.5 . . ?
H23E C23A H23F 109.5 . . ?
C22A C24A H24D 109.5 . . ?
C22A C24A H24E 109.5 . . ?
H24D C24A H24E 109.5 . . ?
C22A C24A H24F 109.5 . . ?
H24D C24A H24F 109.5 . . ?
H24E C24A H24F 109.5 . . ?
C22A C25A H25D 109.5 . . ?
C22A C25A H25E 109.5 . . ?
H25D C25A H25E 109.5 . . ?
C22A C25A H25F 109.5 . . ?
H25D C25A H25F 109.5 . . ?
H25E C25A H25F 109.5 . . ?
C6B C1B C2B 120.5(13) . . ?
C6B C1B N1B 120.8(13) . . ?
C2B C1B N1B 118.7(14) . . ?
C3B C2B C1B 123.6(16) . . ?
C3B C2B H2B 118.2 . . ?
C1B C2B H2B 118.2 . . ?
C2B C3B C4B 116.2(15) . . ?
C2B C3B H3B 121.9 . . ?
C4B C3B H3B 121.9 . . ?
C3B C4B C5B 124.1(14) . . ?
C3B C4B Br1B 121.1(12) . . ?
C5B C4B Br1B 114.7(12) . . ?
C4B C5B C6B 116.2(14) . . ?
C4B C5B H5B 121.9 . . ?
C6B C5B H5B 121.9 . . ?
C1B C6B C5B 119.3(14) . . ?
C1B C6B C7B 122.5(12) . . ?
C5B C6B C7B 118.1(13) . . ?
C6B C7B C12B 111.1(12) . . ?
C6B C7B C8B 107.6(11) . . ?
C12B C7B C8B 111.2(13) . . ?
C6B C7B H7B 108.9 . . ?
C12B C7B H7B 108.9 . . ?
C8B C7B H7B 108.9 . . ?
C14B C8B C9B 104.8(12) . . ?
C14B C8B C7B 113.2(12) . . ?
C9B C8B C7B 112.5(11) . . ?
C14B C8B H8B 108.7 . . ?
C9B C8B H8B 108.7 . . ?
C7B C8B H8B 108.7 . . ?
C8B C9B C10B 118.4(12) . . ?
C8B C9B H9B1 107.7 . . ?
C10B C9B H9B1 107.7 . . ?
C8B C9B H9B2 107.7 . . ?
C10B C9B H9B2 107.7 . . ?
H9B1 C9B H9B2 107.1 . . ?
C11B C10B C9B 110.4(12) . . ?
C11B C10B H10C 109.6 . . ?
C9B C10B H10C 109.6 . . ?
C11B C10B H10D 109.6 . . ?
C9B C10B H10D 109.6 . . ?
H10C C10B H10D 108.1 . . ?
O1B C11B N1B 120.2(15) . . ?
O1B C11B C10B 119.8(16) . . ?
N1B C11B C10B 119.9(14) . . ?
C13B C12B C7B 120.1(15) . . ?
C13B C12B H12B 120.0 . . ?
C7B C12B H12B 120.0 . . ?
C12B C13B H13E 120.0 . . ?
C12B C13B H13F 120.0 . . ?
H13E C13B H13F 120.0 . . ?
O4B C14B N2B 123.0(15) . . ?
O4B C14B C8B 123.2(15) . . ?
N2B C14B C8B 113.7(13) . . ?
C20B C15B C16B 120.5(17) . . ?
C20B C15B N2B 121.5(18) . . ?
C16B C15B N2B 117.6(16) . . ?
C17B C16B C15B 120.6(17) . . ?
C17B C16B H16B 119.7 . . ?
C15B C16B H16B 119.7 . . ?
C16B C17B C18B 118.7(18) . . ?
C16B C17B H17B 120.7 . . ?
C18B C17B H17B 120.7 . . ?
C19B C18B C17B 119.5(18) . . ?
C19B C18B Br2B 123.8(17) . . ?
C17B C18B Br2B 116.2(18) . . ?
C18B C19B C20B 123.2(18) . . ?
C18B C19B H19B 118.4 . . ?
C20B C19B H19B 118.4 . . ?
C15B C20B C19B 117.3(18) . . ?
C15B C20B H20B 121.3 . . ?
C19B C20B H20B 121.3 . . ?
O2B C21B O3B 127.3(19) . . ?
O2B C21B N1B 120.9(19) . . ?
O3B C21B N1B 111.7(14) . . ?
O3B C22B C24B 106(2) . . ?
O3B C22B C23B 110(2) . . ?
C24B C22B C23B 112(3) . . ?
O3B C22B C25B 104(2) . . ?
C24B C22B C25B 117(3) . . ?
C23B C22B C25B 107(2) . . ?
C22B C23B H23G 109.5 . . ?
C22B C23B H23H 109.5 . . ?
H23G C23B H23H 109.5 . . ?
C22B C23B H23I 109.5 . . ?
H23G C23B H23I 109.5 . . ?
H23H C23B H23I 109.5 . . ?
C22B C24B H24G 109.5 . . ?
C22B C24B H24Z 109.5 . . ?
H24G C24B H24Z 109.5 . . ?
C22B C24B H24I 109.5 . . ?
H24G C24B H24I 109.5 . . ?
H24Z C24B H24I 109.5 . . ?
C22B C25B H25G 109.5 . . ?
C22B C25B H25H 109.5 . . ?
H25G C25B H25H 109.5 . . ?
C22B C25B H25I 109.5 . . ?
H25G C25B H25I 109.5 . . ?
H25H C25B H25I 109.5 . . ?
O3B C22D C23D 112(5) . . ?
O3B C22D C25D 105(4) . . ?
C23D C22D C25D 101(5) . . ?
O3B C22D C24D 133(5) . . ?
C23D C22D C24D 101(2) . . ?
C25D C22D C24D 100(2) . . ?
C22D C23D H23Y 109.5 . . ?
C22D C23D H23Z 109.5 . . ?
H23Y C23D H23Z 109.5 . . ?
C22D C23D H23X 109.5 . . ?
H23Y C23D H23X 109.5 . . ?
H23Z C23D H23X 109.5 . . ?
C22D C24D H24X 104.5 . . ?
C22D C24D H24V 110.5 . . ?
H24X C24D H24V 109.5 . . ?
C22D C24D H24Y 113.3 . . ?
H24X C24D H24Y 109.5 . . ?
H24V C24D H24Y 109.5 . . ?
C22D C25D H25X 119.8 . . ?
C22D C25D H25Z 104.2 . . ?
H25X C25D H25Z 109.5 . . ?
C22D C25D H25V 103.9 . . ?
H25X C25D H25V 109.5 . . ?
H25Z C25D H25V 109.5 . . ?
C6C C1C C2C 122.0(12) . . ?
C6C C1C N1C 122.0(11) . . ?
C2C C1C N1C 115.6(12) . . ?
C3C C2C C1C 117.9(14) . . ?
C3C C2C H2C 121.0 . . ?
C1C C2C H2C 121.0 . . ?
C4C C3C C2C 120.2(15) . . ?
C4C C3C H3C 119.9 . . ?
C2C C3C H3C 119.9 . . ?
C3C C4C C5C 122.0(14) . . ?
C3C C4C Br1C 120.4(11) . . ?
C5C C4C Br1C 117.4(10) . . ?
C4C C5C C6C 120.1(12) . . ?
C4C C5C H5C 119.9 . . ?
C6C C5C H5C 119.9 . . ?
C1C C6C C5C 117.7(11) . . ?
C1C C6C C7C 123.0(11) . . ?
C5C C6C C7C 119.3(12) . . ?
C6C C7C C12C 111.1(11) . . ?
C6C C7C C8C 105.6(11) . . ?
C12C C7C C8C 115.2(12) . . ?
C6C C7C H7C 108.2 . . ?
C12C C7C H7C 108.2 . . ?
C8C C7C H7C 108.2 . . ?
C14C C8C C9C 105.0(11) . . ?
C14C C8C C7C 111.2(11) . . ?
C9C C8C C7C 113.8(11) . . ?
C14C C8C H8C 108.9 . . ?
C9C C8C H8C 108.9 . . ?
C7C C8C H8C 108.9 . . ?
C8C C9C C10C 119.3(11) . . ?
C8C C9C H9C1 107.5 . . ?
C10C C9C H9C1 107.5 . . ?
C8C C9C H9C2 107.5 . . ?
C10C C9C H9C2 107.5 . . ?
H9C1 C9C H9C2 107.0 . . ?
C11C C10C C9C 111.0(12) . . ?
C11C C10C H10E 109.4 . . ?
C9C C10C H10E 109.4 . . ?
C11C C10C H10F 109.4 . . ?
C9C C10C H10F 109.4 . . ?
H10E C10C H10F 108.0 . . ?
O1C C11C N1C 119.0(16) . . ?
O1C C11C C10C 122.6(15) . . ?
N1C C11C C10C 118.4(12) . . ?
C13C C12C C7C 125.5(13) . . ?
C13C C12C H12C 117.2 . . ?
C7C C12C H12C 117.2 . . ?
C12C C13C H13G 120.0 . . ?
C12C C13C H13H 120.0 . . ?
H13G C13C H13H 120.0 . . ?
O2C C14C N2C 122.0(14) . . ?
O2C C14C C8C 124.0(15) . . ?
N2C C14C C8C 113.8(12) . . ?
C20C C15C C16C 121.6(16) . . ?
C20C C15C N2C 120.9(15) . . ?
C16C C15C N2C 117.3(14) . . ?
C17C C16C C15C 117.1(19) . . ?
C17C C16C H16C 121.5 . . ?
C15C C16C H16C 121.5 . . ?
C18C C17C C16C 125(2) . . ?
C18C C17C H17C 117.6 . . ?
C16C C17C H17C 117.6 . . ?
C17C C18C C19C 115.9(19) . . ?
C17C C18C Br2C 119.7(19) . . ?
C19C C18C Br2C 124.1(18) . . ?
C17C C18C Br2' 126.4(18) . . ?
C19C C18C Br2' 109.1(19) . . ?
C18C C19C C20C 123(2) . . ?
C18C C19C H19C 118.4 . . ?
C20C C19C H19C 118.4 . . ?
C15C C20C C19C 117.1(17) . . ?
C15C C20C H20C 121.5 . . ?
C19C C20C H20C 121.5 . . ?
O3C C21C O4C 126.9(18) . . ?
O3C C21C N1C 121.7(16) . . ?
O4C C21C N1C 111.3(13) . . ?
C23C C22C C25C 108(2) . . ?
C23C C22C O4C 113.9(19) . . ?
C25C C22C O4C 105.2(18) . . ?
C23C C22C C24C 113(2) . . ?
C25C C22C C24C 109(2) . . ?
O4C C22C C24C 107.9(18) . . ?
C22C C23C H23J 109.5 . . ?
C22C C23C H23K 109.5 . . ?
H23J C23C H23K 109.5 . . ?
C22C C23C H23L 109.5 . . ?
H23J C23C H23L 109.5 . . ?
H23K C23C H23L 109.5 . . ?
C22C C24C H24J 109.5 . . ?
C22C C24C H24K 109.5 . . ?
H24J C24C H24K 109.5 . . ?
C22C C24C H24L 109.5 . . ?
H24J C24C H24L 109.5 . . ?
H24K C24C H24L 109.5 . . ?
C22C C25C H25J 109.5 . . ?
C22C C25C H25K 109.5 . . ?
H25J C25C H25K 109.5 . . ?
C22C C25C H25L 109.5 . . ?
H25J C25C H25L 109.5 . . ?
H25K C25C H25L 109.5 . . ?

loop_
_geom_bond_atom_site_label_1
_geom_bond_atom_site_label_2
_geom_bond_distance
_geom_bond_site_symmetry_2
_geom_bond_publ_flag
Br1 C4 1.922(15) . ?
Br2 C18 1.925(18) . ?
Br1A C4A 1.890(15) . ?
Br2A C18A 1.902(13) . ?
Br1B C4B 1.914(14) . ?
Br2B C18B 1.906(19) . ?
Br1C C4C 1.898(14) . ?
Br2C C18C 1.90(2) . ?
Br2' C18C 1.94(2) . ?
N1 C11 1.382(17) . ?
N1 C21 1.449(18) . ?
N1 C1 1.454(16) . ?
N2 C14 1.337(19) . ?
N2 C15 1.377(19) . ?
N2 H2W 0.8600 . ?
N1A C11A 1.404(19) . ?
N1A C21A 1.41(2) . ?
N1A C1A 1.437(16) . ?
N2A C14A 1.341(19) . ?
N2A C15A 1.423(17) . ?
N2A H2R 0.8600 . ?
N1B C11B 1.372(18) . ?
N1B C21B 1.43(2) . ?
N1B C1B 1.443(16) . ?
N2B C14B 1.379(18) . ?
N2B C15B 1.410(18) . ?
N2B H2T 0.8600 . ?
N1C C21C 1.391(19) . ?
N1C C11C 1.407(17) . ?
N1C C1C 1.466(16) . ?
N2C C14C 1.390(17) . ?
N2C C15C 1.420(17) . ?
N2C H2Y 0.8600 . ?
O1 C11 1.206(16) . ?
O2 C21 1.176(17) . ?
O3 C21 1.291(16) . ?
O3 C22 1.517(19) . ?
O4 C14 1.223(16) . ?
O1A C11A 1.207(16) . ?
O2A C21A 1.20(2) . ?
O3A C21A 1.28(2) . ?
O3A C22A 1.47(3) . ?
O4A C14A 1.220(16) . ?
O1B C11B 1.242(16) . ?
O2B C21B 1.173(18) . ?
O3B C21B 1.264(19) . ?
O3B C22D 1.46(3) . ?
O3B C22B 1.46(2) . ?
O4B C14B 1.206(15) . ?
O1C C11C 1.189(14) . ?
O2C C14C 1.219(15) . ?
O3C C21C 1.190(17) . ?
O4C C21C 1.287(16) . ?
O4C C22C 1.47(2) . ?
C1 C2 1.366(19) . ?
C1 C6 1.41(2) . ?
C2 C3 1.36(2) . ?
C2 H2 0.9300 . ?
C3 C4 1.38(2) . ?
C3 H3 0.9300 . ?
C4 C5 1.37(2) . ?
C5 C6 1.392(17) . ?
C5 H5 0.9300 . ?
C6 C7 1.513(18) . ?
C7 C8 1.57(2) . ?
C7 C12 1.575(19) . ?
C7 H7 0.9800 . ?
C8 C14 1.53(2) . ?
C8 C9 1.579(18) . ?
C8 H8 0.9800 . ?
C9 C10 1.500(19) . ?
C9 H9A 0.9700 . ?
C9 H9B 0.9700 . ?
C10 C11 1.48(2) . ?
C10 H10A 0.9700 . ?
C10 H10B 0.9700 . ?
C12 C13 1.31(2) . ?
C12 H12 0.9300 . ?
C13 H13A 0.9300 . ?
C13 H13B 0.9300 . ?
C15 C20 1.39(2) . ?
C15 C16 1.40(2) . ?
C16 C17 1.41(2) . ?
C16 H16 0.9300 . ?
C17 C18 1.36(2) . ?
C17 H17 0.9300 . ?
C18 C19 1.34(3) . ?
C19 C20 1.41(2) . ?
C19 H19 0.9300 . ?
C20 H20 0.9300 . ?
C22 C23 1.43(3) . ?
C22 C24 1.48(3) . ?
C22 C25 1.49(2) . ?
C23 H23A 0.9600 . ?
C23 H23B 0.9600 . ?
C23 H23C 0.9600 . ?
C24 H24A 0.9600 . ?
C24 H24B 0.9600 . ?
C24 H24C 0.9600 . ?
C25 H25A 0.9600 . ?
C25 H25B 0.9600 . ?
C25 H25C 0.9600 . ?
C1A C2A 1.373(19) . ?
C1A C6A 1.396(18) . ?
C2A C3A 1.39(2) . ?
C2A H2A 0.9300 . ?
C3A C4A 1.370(19) . ?
C3A H3A 0.9300 . ?
C4A C5A 1.334(19) . ?
C5A C6A 1.388(17) . ?
C5A H5A 0.9300 . ?
C6A C7A 1.546(18) . ?
C7A C12A 1.498(18) . ?
C7A C8A 1.521(18) . ?
C7A H7A 0.9800 . ?
C8A C9A 1.528(18) . ?
C8A C14A 1.536(19) . ?
C8A H8A 0.9800 . ?
C9A C10A 1.55(2) . ?
C9A H9A1 0.9700 . ?
C9A H9A2 0.9700 . ?
C10A C11A 1.49(2) . ?
C10A H10H 0.9700 . ?
C10A H10J 0.9700 . ?
C12A C13A 1.30(2) . ?
C12A H12A 0.9300 . ?
C13A H13C 0.9300 . ?
C13A H13D 0.9300 . ?
C15A C20A 1.354(18) . ?
C15A C16A 1.430(19) . ?
C16A C17A 1.41(2) . ?
C16A H16A 0.9300 . ?
C17A C18A 1.329(19) . ?
C17A H17A 0.9300 . ?
C18A C19A 1.372(19) . ?
C19A C20A 1.362(19) . ?
C19A H19A 0.9300 . ?
C20A H20A 0.9300 . ?
C22A C24A 1.41(4) . ?
C22A C23A 1.43(3) . ?
C22A C25A 1.54(4) . ?
C23A H23D 0.9600 . ?
C23A H23E 0.9600 . ?
C23A H23F 0.9600 . ?
C24A H24D 0.9600 . ?
C24A H24E 0.9600 . ?
C24A H24F 0.9600 . ?
C25A H25D 0.9600 . ?
C25A H25E 0.9600 . ?
C25A H25F 0.9600 . ?
C1B C6B 1.366(19) . ?
C1B C2B 1.388(18) . ?
C2B C3B 1.34(2) . ?
C2B H2B 0.9300 . ?
C3B C4B 1.391(19) . ?
C3B H3B 0.9300 . ?
C4B C5B 1.408(19) . ?
C5B C6B 1.434(17) . ?
C5B H5B 0.9300 . ?
C6B C7B 1.512(18) . ?
C7B C12B 1.538(18) . ?
C7B C8B 1.580(19) . ?
C7B H7B 0.9800 . ?
C8B C14B 1.517(19) . ?
C8B C9B 1.533(18) . ?
C8B H8B 0.9800 . ?
C9B C10B 1.543(18) . ?
C9B H9B1 0.9700 . ?
C9B H9B2 0.9700 . ?
C10B C11B 1.493(19) . ?
C10B H10C 0.9700 . ?
C10B H10D 0.9700 . ?
C12B C13B 1.32(2) . ?
C12B H12B 0.9300 . ?
C13B H13E 0.9300 . ?
C13B H13F 0.9300 . ?
C15B C20B 1.38(2) . ?
C15B C16B 1.39(2) . ?
C16B C17B 1.38(2) . ?
C16B H16B 0.9300 . ?
C17B C18B 1.40(2) . ?
C17B H17B 0.9300 . ?
C18B C19B 1.35(3) . ?
C19B C20B 1.38(2) . ?
C19B H19B 0.9300 . ?
C20B H20B 0.9300 . ?
C22B C24B 1.49(2) . ?
C22B C23B 1.50(2) . ?
C22B C25B 1.52(2) . ?
C23B H23G 0.9600 . ?
C23B H23H 0.9600 . ?
C23B H23I 0.9600 . ?
C24B H24G 0.9600 . ?
C24B H24Z 0.9600 . ?
C24B H24I 0.9600 . ?
C25B H25G 0.9600 . ?
C25B H25H 0.9600 . ?
C25B H25I 0.9600 . ?
C22D C23D 1.53(3) . ?
C22D C25D 1.53(3) . ?
C22D C24D 1.55(3) . ?
C23D H23Y 0.9600 . ?
C23D H23Z 0.9600 . ?
C23D H23X 0.9600 . ?
C24D H24X 0.9600 . ?
C24D H24V 0.9600 . ?
C24D H24Y 0.9600 . ?
C25D H25X 0.9600 . ?
C25D H25Z 0.9600 . ?
C25D H25V 0.9600 . ?
C1C C6C 1.373(17) . ?
C1C C2C 1.421(18) . ?
C2C C3C 1.40(2) . ?
C2C H2C 0.9300 . ?
C3C C4C 1.344(18) . ?
C3C H3C 0.9300 . ?
C4C C5C 1.385(17) . ?
C5C C6C 1.408(16) . ?
C5C H5C 0.9300 . ?
C6C C7C 1.505(17) . ?
C7C C12C 1.506(17) . ?
C7C C8C 1.583(18) . ?
C7C H7C 0.9800 . ?
C8C C14C 1.510(18) . ?
C8C C9C 1.518(16) . ?
C8C H8C 0.9800 . ?
C9C C10C 1.520(18) . ?
C9C H9C1 0.9700 . ?
C9C H9C2 0.9700 . ?
C10C C11C 1.490(19) . ?
C10C H10E 0.9700 . ?
C10C H10F 0.9700 . ?
C12C C13C 1.258(18) . ?
C12C H12C 0.9300 . ?
C13C H13G 0.9300 . ?
C13C H13H 0.9300 . ?
C15C C20C 1.37(2) . ?
C15C C16C 1.38(2) . ?
C16C C17C 1.38(2) . ?
C16C H16C 0.9300 . ?
C17C C18C 1.34(3) . ?
C17C H17C 0.9300 . ?
C18C C19C 1.37(3) . ?
C19C C20C 1.39(2) . ?
C19C H19C 0.9300 . ?
C20C H20C 0.9300 . ?
C22C C23C 1.45(3) . ?
C22C C25C 1.45(3) . ?
C22C C24C 1.51(3) . ?
C23C H23J 0.9600 . ?
C23C H23K 0.9600 . ?
C23C H23L 0.9600 . ?
C24C H24J 0.9600 . ?
C24C H24K 0.9600 . ?
C24C H24L 0.9600 . ?
C25C H25J 0.9600 . ?
C25C H25K 0.9600 . ?
C25C H25L 0.9600 . ?

loop_
_geom_torsion_atom_site_label_1
_geom_torsion_atom_site_label_2
_geom_torsion_atom_site_label_3
_geom_torsion_atom_site_label_4
_geom_torsion
_geom_torsion_site_symmetry_1
_geom_torsion_site_symmetry_2
_geom_torsion_site_symmetry_3
_geom_torsion_site_symmetry_4
_geom_torsion_publ_flag
C11 N1 C1 C2 111.3(17) . . . . ?
C21 N1 C1 C2 -72.7(18) . . . . ?
C11 N1 C1 C6 -67.1(18) . . . . ?
C21 N1 C1 C6 109.0(15) . . . . ?
C6 C1 C2 C3 3(3) . . . . ?
N1 C1 C2 C3 -175.0(14) . . . . ?
C1 C2 C3 C4 -1(2) . . . . ?
C2 C3 C4 C5 -1(2) . . . . ?
C2 C3 C4 Br1 178.0(12) . . . . ?
C3 C4 C5 C6 0(2) . . . . ?
Br1 C4 C5 C6 -178.4(10) . . . . ?
C4 C5 C6 C1 2(2) . . . . ?
C4 C5 C6 C7 176.4(13) . . . . ?
C2 C1 C6 C5 -4(2) . . . . ?
N1 C1 C6 C5 174.8(12) . . . . ?
C2 C1 C6 C7 -178.0(14) . . . . ?
N1 C1 C6 C7 0(2) . . . . ?
C5 C6 C7 C8 -77.7(15) . . . . ?
C1 C6 C7 C8 96.6(15) . . . . ?
C5 C6 C7 C12 44.0(18) . . . . ?
C1 C6 C7 C12 -141.7(14) . . . . ?
C6 C7 C8 C14 158.9(11) . . . . ?
C12 C7 C8 C14 36.6(16) . . . . ?
C6 C7 C8 C9 -81.0(14) . . . . ?
C12 C7 C8 C9 156.7(12) . . . . ?
C14 C8 C9 C10 174.3(14) . . . . ?
C7 C8 C9 C10 49.7(18) . . . . ?
C8 C9 C10 C11 -85.0(16) . . . . ?
C21 N1 C11 O1 -1(2) . . . . ?
C1 N1 C11 O1 174.5(14) . . . . ?
C21 N1 C11 C10 -176.8(13) . . . . ?
C1 N1 C11 C10 -1(2) . . . . ?
C9 C10 C11 O1 -76.3(17) . . . . ?
C9 C10 C11 N1 99.0(15) . . . . ?
C6 C7 C12 C13 92.3(18) . . . . ?
C8 C7 C12 C13 -147.5(16) . . . . ?
C15 N2 C14 O4 4(3) . . . . ?
C15 N2 C14 C8 -172.2(14) . . . . ?
C7 C8 C14 O4 43(2) . . . . ?
C9 C8 C14 O4 -81.2(19) . . . . ?
C7 C8 C14 N2 -140.2(13) . . . . ?
C9 C8 C14 N2 95.7(15) . . . . ?
C14 N2 C15 C20 -9(3) . . . . ?
C14 N2 C15 C16 178.9(16) . . . . ?
N2 C15 C16 C17 175.8(15) . . . . ?
C20 C15 C16 C17 3(2) . . . . ?
C15 C16 C17 C18 -2(3) . . . . ?
C16 C17 C18 C19 -5(3) . . . . ?
C16 C17 C18 Br2 -173.0(13) . . . . ?
C17 C18 C19 C20 10(4) . . . . ?
Br2 C18 C19 C20 177.8(14) . . . . ?
N2 C15 C20 C19 -170.4(17) . . . . ?
C16 C15 C20 C19 2(2) . . . . ?
C18 C19 C20 C15 -9(3) . . . . ?
C22 O3 C21 O2 -4(3) . . . . ?
C22 O3 C21 N1 178.0(13) . . . . ?
C11 N1 C21 O2 -34(2) . . . . ?
C1 N1 C21 O2 149.6(18) . . . . ?
C11 N1 C21 O3 143.8(13) . . . . ?
C1 N1 C21 O3 -32.3(19) . . . . ?
C21 O3 C22 C23 64(2) . . . . ?
C21 O3 C22 C24 -62(2) . . . . ?
C21 O3 C22 C25 -179.9(18) . . . . ?
C11A N1A C1A C2A 114.1(17) . . . . ?
C21A N1A C1A C2A -66(2) . . . . ?
C11A N1A C1A C6A -65.7(19) . . . . ?
C21A N1A C1A C6A 114.5(18) . . . . ?
C6A C1A C2A C3A 4(3) . . . . ?
N1A C1A C2A C3A -175.6(16) . . . . ?
C1A C2A C3A C4A -5(3) . . . . ?
C2A C3A C4A C5A 4(2) . . . . ?
C2A C3A C4A Br1A 178.7(13) . . . . ?
C3A C4A C5A C6A -3(2) . . . . ?
Br1A C4A C5A C6A -177.5(11) . . . . ?
C4A C5A C6A C1A 2(2) . . . . ?
C4A C5A C6A C7A 178.5(14) . . . . ?
C2A C1A C6A C5A -3(2) . . . . ?
N1A C1A C6A C5A 177.0(13) . . . . ?
C2A C1A C6A C7A -178.9(14) . . . . ?
N1A C1A C6A C7A 1(2) . . . . ?
C5A C6A C7A C12A 49.5(18) . . . . ?
C1A C6A C7A C12A -134.3(15) . . . . ?
C5A C6A C7A C8A -80.6(15) . . . . ?
C1A C6A C7A C8A 95.6(16) . . . . ?
C12A C7A C8A C9A 151.6(13) . . . . ?
C6A C7A C8A C9A -81.6(14) . . . . ?
C12A C7A C8A C14A 32.1(17) . . . . ?
C6A C7A C8A C14A 158.9(11) . . . . ?
C7A C8A C9A C10A 50.4(19) . . . . ?
C14A C8A C9A C10A 174.9(14) . . . . ?
C8A C9A C10A C11A -83.1(18) . . . . ?
C21A N1A C11A O1A -9(2) . . . . ?
C1A N1A C11A O1A 171.0(13) . . . . ?
C21A N1A C11A C10A 178.1(16) . . . . ?
C1A N1A C11A C10A -2(2) . . . . ?
C9A C10A C11A O1A -74.7(19) . . . . ?
C9A C10A C11A N1A 97.8(16) . . . . ?
C8A C7A C12A C13A -144.6(17) . . . . ?
C6A C7A C12A C13A 89.6(19) . . . . ?
C15A N2A C14A O4A -3(3) . . . . ?
C15A N2A C14A C8A 178.2(12) . . . . ?
C7A C8A C14A O4A 43(2) . . . . ?
C9A C8A C14A O4A -82.8(19) . . . . ?
C7A C8A C14A N2A -137.9(13) . . . . ?
C9A C8A C14A N2A 96.0(15) . . . . ?
C14A N2A C15A C20A 3(2) . . . . ?
C14A N2A C15A C16A -176.6(14) . . . . ?
C20A C15A C16A C17A -2(2) . . . . ?
N2A C15A C16A C17A 177.6(14) . . . . ?
C15A C16A C17A C18A 1(2) . . . . ?
C16A C17A C18A C19A -1(3) . . . . ?
C16A C17A C18A Br2A -175.1(12) . . . . ?
C17A C18A C19A C20A 2(2) . . . . ?
Br2A C18A C19A C20A 175.8(11) . . . . ?
N2A C15A C20A C19A -176.6(15) . . . . ?
C16A C15A C20A C19A 3(2) . . . . ?
C18A C19A C20A C15A -3(2) . . . . ?
C22A O3A C21A O2A -3(4) . . . . ?
C22A O3A C21A N1A 176.8(19) . . . . ?
C11A N1A C21A O2A -44(3) . . . . ?
C1A N1A C21A O2A 136(2) . . . . ?
C11A N1A C21A O3A 135.9(16) . . . . ?
C1A N1A C21A O3A -44(2) . . . . ?
C21A O3A C22A C24A -74(3) . . . . ?
C21A O3A C22A C23A 64(4) . . . . ?
C21A O3A C22A C25A 174(2) . . . . ?
C11B N1B C1B C6B -62.0(18) . . . . ?
C21B N1B C1B C6B 114.5(17) . . . . ?
C11B N1B C1B C2B 118.6(15) . . . . ?
C21B N1B C1B C2B -65.0(19) . . . . ?
C6B C1B C2B C3B 5(2) . . . . ?
N1B C1B C2B C3B -175.9(14) . . . . ?
C1B C2B C3B C4B -1(2) . . . . ?
C2B C3B C4B C5B -2(2) . . . . ?
C2B C3B C4B Br1B 177.4(11) . . . . ?
C3B C4B C5B C6B 2(2) . . . . ?
Br1B C4B C5B C6B -177.6(10) . . . . ?
C2B C1B C6B C5B -5(2) . . . . ?
N1B C1B C6B C5B 175.9(12) . . . . ?
C2B C1B C6B C7B 178.7(14) . . . . ?
N1B C1B C6B C7B -1(2) . . . . ?
C4B C5B C6B C1B 2(2) . . . . ?
C4B C5B C6B C7B 178.4(13) . . . . ?
C1B C6B C7B C12B -138.6(15) . . . . ?
C5B C6B C7B C12B 44.6(18) . . . . ?
C1B C6B C7B C8B 99.4(16) . . . . ?
C5B C6B C7B C8B -77.3(15) . . . . ?
C6B C7B C8B C14B 159.3(11) . . . . ?
C12B C7B C8B C14B 37.3(15) . . . . ?
C6B C7B C8B C9B -82.1(13) . . . . ?
C12B C7B C8B C9B 155.9(12) . . . . ?
C14B C8B C9B C10B 172.6(12) . . . . ?
C7B C8B C9B C10B 49.1(16) . . . . ?
C8B C9B C10B C11B -80.9(16) . . . . ?
C21B N1B C11B O1B -4(2) . . . . ?
C1B N1B C11B O1B 172.1(13) . . . . ?
C21B N1B C11B C10B 174.0(14) . . . . ?
C1B N1B C11B C10B -9.6(19) . . . . ?
C9B C10B C11B O1B -79.7(16) . . . . ?
C9B C10B C11B N1B 102.0(15) . . . . ?
C6B C7B C12B C13B 90.1(18) . . . . ?
C8B C7B C12B C13B -150.0(15) . . . . ?
C15B N2B C14B O4B 3(2) . . . . ?
C15B N2B C14B C8B -173.6(13) . . . . ?
C9B C8B C14B O4B -85.2(18) . . . . ?
C7B C8B C14B O4B 38(2) . . . . ?
C9B C8B C14B N2B 91.8(14) . . . . ?
C7B C8B C14B N2B -145.2(12) . . . . ?
C14B N2B C15B C20B -3(2) . . . . ?
C14B N2B C15B C16B -176.6(15) . . . . ?
C20B C15B C16B C17B 1(3) . . . . ?
N2B C15B C16B C17B 174.6(15) . . . . ?
C15B C16B C17B C18B -1(3) . . . . ?
C16B C17B C18B C19B -3(3) . . . . ?
C16B C17B C18B Br2B -174.6(13) . . . . ?
C17B C18B C19B C20B 6(3) . . . . ?
Br2B C18B C19B C20B 177.0(14) . . . . ?
C16B C15B C20B C19B 1(2) . . . . ?
N2B C15B C20B C19B -171.5(15) . . . . ?
C18B C19B C20B C15B -5(3) . . . . ?
C22D O3B C21B O2B -7(4) . . . . ?
C22B O3B C21B O2B 2(3) . . . . ?
C22D O3B C21B N1B 168(3) . . . . ?
C22B O3B C21B N1B 177.8(18) . . . . ?
C11B N1B C21B O2B -42(3) . . . . ?
C1B N1B C21B O2B 141.4(19) . . . . ?
C11B N1B C21B O3B 141.9(14) . . . . ?
C1B N1B C21B O3B -34(2) . . . . ?
C21B O3B C22B C24B -71(3) . . . . ?
C22D O3B C22B C24B -31(12) . . . . ?
C21B O3B C22B C23B 51(3) . . . . ?
C22D O3B C22B C23B 91(13) . . . . ?
C21B O3B C22B C25B 165(2) . . . . ?
C22D O3B C22B C25B -155(14) . . . . ?
C21B O3B C22D C23D 102(5) . . . . ?
C22B O3B C22D C23D -42(12) . . . . ?
C21B O3B C22D C25D -149(4) . . . . ?
C22B O3B C22D C25D 67(13) . . . . ?
C21B O3B C22D C24D -28(6) . . . . ?
C22B O3B C22D C24D -173(16) . . . . ?
C21C N1C C1C C6C 110.1(16) . . . . ?
C11C N1C C1C C6C -61.8(18) . . . . ?
C21C N1C C1C C2C -77.0(17) . . . . ?
C11C N1C C1C C2C 111.1(14) . . . . ?
C6C C1C C2C C3C -2(2) . . . . ?
N1C C1C C2C C3C -175.2(13) . . . . ?
C1C C2C C3C C4C -1(2) . . . . ?
C2C C3C C4C C5C 2(2) . . . . ?
C2C C3C C4C Br1C 176.5(12) . . . . ?
C3C C4C C5C C6C -1(2) . . . . ?
Br1C C4C C5C C6C -175.3(10) . . . . ?
C2C C1C C6C C5C 4(2) . . . . ?
N1C C1C C6C C5C 176.0(12) . . . . ?
C2C C1C C6C C7C -177.5(14) . . . . ?
N1C C1C C6C C7C -5(2) . . . . ?
C4C C5C C6C C1C -2(2) . . . . ?
C4C C5C C6C C7C 178.9(13) . . . . ?
C1C C6C C7C C12C -134.7(14) . . . . ?
C5C C6C C7C C12C 44.2(18) . . . . ?
C1C C6C C7C C8C 99.7(15) . . . . ?
C5C C6C C7C C8C -81.3(15) . . . . ?
C6C C7C C8C C14C 161.1(11) . . . . ?
C12C C7C C8C C14C 38.1(15) . . . . ?
C6C C7C C8C C9C -80.6(13) . . . . ?
C12C C7C C8C C9C 156.4(11) . . . . ?
C14C C8C C9C C10C 173.1(13) . . . . ?
C7C C8C C9C C10C 51.2(17) . . . . ?
C8C C9C C10C C11C -84.7(16) . . . . ?
C21C N1C C11C O1C 1(2) . . . . ?
C1C N1C C11C O1C 172.4(13) . . . . ?
C21C N1C C11C C10C -177.4(13) . . . . ?
C1C N1C C11C C10C -5.8(19) . . . . ?
C9C C10C C11C O1C -79.4(17) . . . . ?
C9C C10C C11C N1C 98.9(15) . . . . ?
C6C C7C C12C C13C 93.8(18) . . . . ?
C8C C7C C12C C13C -146.2(15) . . . . ?
C15C N2C C14C O2C 3(2) . . . . ?
C15C N2C C14C C8C -172.5(13) . . . . ?
C9C C8C C14C O2C -83.1(17) . . . . ?
C7C C8C C14C O2C 40.4(18) . . . . ?
C9C C8C C14C N2C 91.9(13) . . . . ?
C7C C8C C14C N2C -144.6(11) . . . . ?
C14C N2C C15C C20C 0(2) . . . . ?
C14C N2C C15C C16C 175.0(16) . . . . ?
C20C C15C C16C C17C -2(3) . . . . ?
N2C C15C C16C C17C -176.5(18) . . . . ?
C15C C16C C17C C18C -3(4) . . . . ?
C16C C17C C18C C19C 7(4) . . . . ?
C16C C17C C18C Br2C -167(2) . . . . ?
C16C C17C C18C Br2' 151(2) . . . . ?
C17C C18C C19C C20C -6(4) . . . . ?
Br2C C18C C19C C20C 167.3(18) . . . . ?
Br2' C18C C19C C20C -156(2) . . . . ?
C16C C15C C20C C19C 2(3) . . . . ?
N2C C15C C20C C19C 176.7(17) . . . . ?
C18C C19C C20C C15C 2(4) . . . . ?
C22C O4C C21C O3C 1(3) . . . . ?
C22C O4C C21C N1C 177.5(15) . . . . ?
C11C N1C C21C O3C -37(3) . . . . ?
C1C N1C C21C O3C 151.0(17) . . . . ?
C11C N1C C21C O4C 146.0(13) . . . . ?
C1C N1C C21C O4C -26(2) . . . . ?
C21C O4C C22C C23C 61(3) . . . . ?
C21C O4C C22C C25C 179.3(18) . . . . ?
C21C O4C C22C C24C -65(2) . . . . ?
